data_7240712
loop_
_publ_author_name
'wang, junjie'
'Wu, Fei-Fan'
'Su, Ning'
'Li, Pan-Pan'
'Wang, Si-Yin'
'Ma, Huiyan'
'Li, Yun-Wu'
'Yu, Mei-Hui'

_publ_section_title
;
 Luminescent coordination polymers constructed from mixed-ligand strategy
 for highly selective luminescence sensing of nitrobenzene, Fe3+ and
 Cr2O72- ions and photodegradation of rhodamine B
;
_journal_name_full CrystEngComm
_journal_paper_doi 10.1039/D0CE00677G
_journal_year 2020
_chemical_formula_sum 'C44 H34 Cd N10 O7'
_chemical_formula_weight 927.22
_space_group_IT_number 2
_space_group_name_Hall '-P 1'
_space_group_name_H-M_alt 'P -1'
_symmetry_cell_setting triclinic
_symmetry_space_group_name_H-M 'P -1'
_atom_sites_solution_hydrogens geom
_atom_sites_solution_primary direct
_atom_sites_solution_secondary difmap
_audit_creation_method SHELXL-97
_audit_update_record
;
2017-09-06 deposited with the CCDC.	2020-06-15 downloaded from the CCDC.
;
_cell_angle_alpha 90.86(3)
_cell_angle_beta 91.05(3)
_cell_angle_gamma 98.76(3)
_cell_formula_units_Z 2
_cell_length_a 7.5280(15)
_cell_length_b 10.290(2)
_cell_length_c 31.911(6)
_cell_measurement_reflns_used 9964
_cell_measurement_temperature 293(2)
_cell_measurement_theta_max 28.31
_cell_measurement_theta_min 2.36
_cell_volume 2442.3(8)
_computing_cell_refinement 'Bruker SAINT'
_computing_data_collection 'Bruker APEX2'
_computing_data_reduction 'Bruker SAINT'
_computing_molecular_graphics 'Bruker SHELXTL'
_computing_publication_material 'Bruker SHELXTL'
_computing_structure_refinement 'SHELXL-97 (Sheldrick, 2008)'
_computing_structure_solution 'SHELXS-97 (Sheldrick, 2008)'
_diffrn_ambient_temperature 293(2)
_diffrn_measured_fraction_theta_full 0.987
_diffrn_measured_fraction_theta_max 0.987
_diffrn_measurement_device_type 'Bruker APEX-II CCD'
_diffrn_measurement_method '\f and \w scans'
_diffrn_radiation_monochromator graphite
_diffrn_radiation_source 'fine-focus sealed tube'
_diffrn_radiation_type MoK\a
_diffrn_radiation_wavelength 0.71073
_diffrn_reflns_av_R_equivalents 0.0376
_diffrn_reflns_av_sigmaI/netI 0.0450
_diffrn_reflns_limit_h_max 9
_diffrn_reflns_limit_h_min -10
_diffrn_reflns_limit_k_max 13
_diffrn_reflns_limit_k_min -13
_diffrn_reflns_limit_l_max 42
_diffrn_reflns_limit_l_min -42
_diffrn_reflns_number 31997
_diffrn_reflns_theta_full 28.34
_diffrn_reflns_theta_max 28.34
_diffrn_reflns_theta_min 1.92
_diffrn_standards_decay_% 0
_diffrn_standards_interval_count 0
_diffrn_standards_interval_time 0
_diffrn_standards_number 0
_exptl_absorpt_coefficient_mu 0.502
_exptl_absorpt_correction_type none
_exptl_crystal_colour yellow
_exptl_crystal_density_diffrn 1.261
_exptl_crystal_density_method 'not measured'
_exptl_crystal_description block
_exptl_crystal_F_000 944
_exptl_crystal_size_max 0.20
_exptl_crystal_size_mid 0.20
_exptl_crystal_size_min 0.20
_platon_squeeze_details ' ?'
_refine_diff_density_max 1.238
_refine_diff_density_min -1.508
_refine_diff_density_rms 0.097
_refine_ls_extinction_method none
_refine_ls_goodness_of_fit_ref 1.007
_refine_ls_hydrogen_treatment constr
_refine_ls_matrix_type full
_refine_ls_number_parameters 559
_refine_ls_number_reflns 12022
_refine_ls_number_restraints 6
_refine_ls_restrained_S_all 1.008
_refine_ls_R_factor_all 0.0502
_refine_ls_R_factor_gt 0.0441
_refine_ls_shift/su_max 0.001
_refine_ls_shift/su_mean 0.000
_refine_ls_structure_factor_coef Fsqd
_refine_ls_weighting_details 'calc w=1/[\s^2^(Fo^2^)+(0.1000P)^2^+0.0000P] where P=(Fo^2^+2Fc^2^)/3'
_refine_ls_weighting_scheme calc
_refine_ls_wR_factor_gt 0.1309
_refine_ls_wR_factor_ref 0.1350
_reflns_number_gt 10518
_reflns_number_total 12022
_reflns_threshold_expression I>2sigma(I)
_cod_data_source_file d0ce00677g2.cif
_cod_data_source_block 1
_cod_depositor_comments
;
The following automatic conversions were performed:

data item '_symmetry_cell_setting' value 'Triclinic' was changed to
'triclinic' in accordance with the
/home/data/users/saulius/crontab/automatic-downloads/rss-feeds/RSC/lib/dictionaries/cif_core.dic
dictionary named 'cif_core.dic' version 2.4.2 last updated on
2011-04-26.

Automatic conversion script
Id: cif_fix_values 7556 2019-12-06 15:28:31Z antanas 
;
_cod_original_sg_symbol_H-M 'P-1   '
_cod_database_code 7240712

loop_
_symmetry_equiv_pos_as_xyz
'x, y, z'
'-x, -y, -z'

loop_
_atom_site_label
_atom_site_type_symbol
_atom_site_fract_x
_atom_site_fract_y
_atom_site_fract_z
_atom_site_U_iso_or_equiv
_atom_site_adp_type
_atom_site_occupancy
_atom_site_symmetry_multiplicity
_atom_site_calc_flag
_atom_site_refinement_flags
_atom_site_disorder_assembly
_atom_site_disorder_group
Cd1 Cd 0.06214(2) 1.024596(15) 0.233598(5) 0.01997(7) Uani 1 1 d . . .
O1W O 0.3631(3) 1.09794(17) 0.25163(6) 0.0249(4) Uani 1 1 d D . .
H1WA H 0.4459 1.0660 0.2391 0.037 Uiso 1 1 d RD . .
H1WB H 0.3898 1.1561 0.2709 0.037 Uiso 1 1 d RD . .
O2W O -0.2344(3) 0.9547(2) 0.21498(6) 0.0341(4) Uani 1 1 d D . .
H2WA H -0.2607 0.8964 0.1958 0.051 Uiso 1 1 d RD . .
H2WB H -0.3174 0.9865 0.2274 0.051 Uiso 1 1 d RD . .
N5 N 0.2215(3) 0.4225(2) 0.04527(6) 0.0217(4) Uani 1 1 d . . .
N1 N 0.1174(3) 0.87423(19) 0.18130(6) 0.0204(4) Uani 1 1 d . . .
N6 N 0.0488(3) 0.86383(19) 0.28399(6) 0.0197(4) Uani 1 1 d . . .
N10 N -0.1113(3) 0.6284(2) 0.41909(6) 0.0293(5) Uani 1 1 d . . .
C21 C -0.0182(3) 0.6763(2) 0.34693(7) 0.0199(4) Uani 1 1 d . . .
C7 C 0.1887(3) 0.4651(2) 0.08521(7) 0.0199(4) Uani 1 1 d . . .
C26 C -0.0548(3) 0.3504(2) 0.34874(7) 0.0207(5) Uani 1 1 d . . .
N4 N 0.2142(3) 0.6377(2) 0.04376(6) 0.0232(4) Uani 1 1 d . . .
C3 C 0.1629(3) 0.6936(2) 0.11780(7) 0.0203(4) Uani 1 1 d . . .
C8 C 0.1597(3) 0.3723(2) 0.11932(6) 0.0182(4) Uani 1 1 d . . .
N3 N 0.3510(3) 0.5290(2) -0.10783(6) 0.0234(4) Uani 1 1 d . . .
H3A H 0.3721 0.5284 -0.1342 0.028 Uiso 1 1 calc R . .
C24 C -0.0635(3) 0.5832(2) 0.38063(7) 0.0220(5) Uani 1 1 d . . .
N9 N -0.1402(3) 0.4110(2) 0.42044(6) 0.0310(5) Uani 1 1 d . . .
H9B H -0.1628 0.3322 0.4296 0.037 Uiso 1 1 calc R . .
C6 C 0.1854(3) 0.5985(2) 0.08428(7) 0.0217(5) Uani 1 1 d . . .
C25 C -0.0819(4) 0.4472(3) 0.38101(7) 0.0238(5) Uani 1 1 d . . .
C20 C -0.0643(3) 0.6455(2) 0.30499(6) 0.0175(4) Uani 1 1 d . . .
H20A H -0.1178 0.5608 0.2973 0.021 Uiso 1 1 calc R . .
C13 C 0.2365(3) 0.5284(2) 0.02156(7) 0.0219(5) Uani 1 1 d . . .
C19 C -0.0307(3) 0.7402(2) 0.27492(7) 0.0189(4) Uani 1 1 d . . .
H19A H -0.0642 0.7178 0.2472 0.023 Uiso 1 1 calc R . .
C1 C 0.2309(3) 0.7883(2) 0.18646(7) 0.0213(5) Uani 1 1 d . . .
H1A H 0.2962 0.7906 0.2115 0.026 Uiso 1 1 calc R . .
C2 C 0.2562(3) 0.6952(2) 0.15610(7) 0.0214(5) Uani 1 1 d . . .
H2A H 0.3340 0.6349 0.1612 0.026 Uiso 1 1 calc R . .
C15 C 0.3163(4) 0.4157(3) -0.04308(7) 0.0250(5) Uani 1 1 d . . .
H15A H 0.3181 0.3389 -0.0282 0.030 Uiso 1 1 calc R . .
C16 C 0.3540(4) 0.4203(3) -0.08553(7) 0.0248(5) Uani 1 1 d . . .
H16A H 0.3822 0.3453 -0.0989 0.030 Uiso 1 1 calc R . .
C27 C 0.0785(3) 0.3791(2) 0.31915(7) 0.0200(4) Uani 1 1 d . . .
H27A H 0.1550 0.4591 0.3204 0.024 Uiso 1 1 calc R . .
C12 C 0.0425(3) 0.3865(2) 0.15215(7) 0.0196(4) Uani 1 1 d . . .
H12A H -0.0169 0.4593 0.1535 0.024 Uiso 1 1 calc R . .
C9 C 0.2480(3) 0.2623(2) 0.11992(7) 0.0211(5) Uani 1 1 d . . .
H9A H 0.3256 0.2477 0.0986 0.025 Uiso 1 1 calc R . .
C31 C -0.1550(4) 0.5230(3) 0.44191(7) 0.0315(6) Uani 1 1 d . . .
C14 C 0.2756(3) 0.5295(3) -0.02337(7) 0.0221(5) Uani 1 1 d . . .
C18 C 0.2755(4) 0.6422(3) -0.04683(7) 0.0269(5) Uani 1 1 d . . .
H18A H 0.2490 0.7190 -0.0344 0.032 Uiso 1 1 calc R . .
C4 C 0.0478(4) 0.7855(2) 0.11203(7) 0.0250(5) Uani 1 1 d . . .
H4A H -0.0149 0.7883 0.0868 0.030 Uiso 1 1 calc R . .
C5 C 0.0274(4) 0.8731(2) 0.14454(7) 0.0253(5) Uani 1 1 d . . .
H5A H -0.0517 0.9333 0.1407 0.030 Uiso 1 1 calc R . .
C30 C -0.1623(4) 0.2274(3) 0.34569(8) 0.0268(5) Uani 1 1 d . . .
H30A H -0.2505 0.2032 0.3653 0.032 Uiso 1 1 calc R . .
C23 C 0.0960(4) 0.8939(2) 0.32411(8) 0.0253(5) Uani 1 1 d . . .
H23A H 0.1520 0.9788 0.3307 0.030 Uiso 1 1 calc R . .
C17 C 0.3151(4) 0.6388(3) -0.08887(7) 0.0269(5) Uani 1 1 d . . .
H17A H 0.3168 0.7147 -0.1044 0.032 Uiso 1 1 calc R . .
C22 C 0.0653(4) 0.8047(2) 0.35614(7) 0.0245(5) Uani 1 1 d . . .
H22A H 0.0999 0.8299 0.3836 0.029 Uiso 1 1 calc R . .
N8 N -0.3462(4) 0.5407(3) 0.56651(7) 0.0412(6) Uani 1 1 d . . .
C34 C -0.3421(5) 0.4256(4) 0.54723(9) 0.0484(9) Uani 1 1 d . . .
H34A H -0.3840 0.3490 0.5614 0.058 Uiso 1 1 calc R . .
C32 C -0.2174(4) 0.5273(3) 0.48543(7) 0.0352(7) Uani 1 1 d . . .
C35 C -0.2828(5) 0.6505(4) 0.54602(9) 0.0466(8) Uani 1 1 d . . .
H35A H -0.2828 0.7317 0.5592 0.056 Uiso 1 1 calc R . .
C36 C -0.2166(5) 0.6460(4) 0.50548(9) 0.0460(8) Uani 1 1 d . . .
H36A H -0.1720 0.7236 0.4921 0.055 Uiso 1 1 calc R . .
C33 C -0.2783(5) 0.4141(4) 0.50712(9) 0.0440(8) Uani 1 1 d . . .
H33A H -0.2765 0.3317 0.4949 0.053 Uiso 1 1 calc R . .
O5 O 0.4911(2) 0.38250(17) 0.36381(5) 0.0235(4) Uani 1 1 d . . .
H5B H 0.4775 0.4235 0.3855 0.035 Uiso 1 1 calc R . .
O2 O 0.5115(2) 0.89062(17) 0.27211(6) 0.0263(4) Uani 1 1 d . . .
O3 O 0.5955(3) 0.51716(19) 0.18446(5) 0.0299(4) Uani 1 1 d . . .
O4 O 0.5631(3) 0.31344(18) 0.20900(5) 0.0264(4) Uani 1 1 d . . .
O1 O 0.5265(3) 0.87724(18) 0.34163(6) 0.0314(4) Uani 1 1 d . . .
C39 C 0.5326(3) 0.6252(2) 0.26099(7) 0.0180(4) Uani 1 1 d . . .
H39A H 0.5384 0.6780 0.2375 0.022 Uiso 1 1 calc R . .
C44 C 0.5677(3) 0.4314(2) 0.21417(6) 0.0184(4) Uani 1 1 d . . .
C37 C 0.5177(3) 0.8269(2) 0.30535(8) 0.0219(5) Uani 1 1 d . . .
C40 C 0.5421(3) 0.4921(2) 0.25657(6) 0.0162(4) Uani 1 1 d . . .
C38 C 0.5145(3) 0.6799(2) 0.30058(7) 0.0169(4) Uani 1 1 d . . .
C41 C 0.5311(3) 0.4120(2) 0.29157(6) 0.0170(4) Uani 1 1 d . . .
H41A H 0.5394 0.3231 0.2886 0.020 Uiso 1 1 calc R . .
C43 C 0.5025(3) 0.5996(2) 0.33569(6) 0.0178(4) Uani 1 1 d . . .
H43A H 0.4910 0.6361 0.3622 0.021 Uiso 1 1 calc R . .
C42 C 0.5076(3) 0.4658(2) 0.33124(6) 0.0178(4) Uani 1 1 d . . .
N7 N -0.0106(3) 0.17093(19) 0.28443(6) 0.0222(4) Uani 1 1 d . . .
C29 C -0.1371(4) 0.1424(2) 0.31354(8) 0.0248(5) Uani 1 1 d . . .
H29A H -0.2109 0.0612 0.3118 0.030 Uiso 1 1 calc R . .
C28 C 0.0959(3) 0.2879(2) 0.28805(7) 0.0221(5) Uani 1 1 d . . .
H28A H 0.1859 0.3083 0.2686 0.026 Uiso 1 1 calc R . .
N2 N 0.1030(3) 0.18756(19) 0.18317(6) 0.0211(4) Uani 1 1 d . . .
C11 C 0.0156(3) 0.2921(2) 0.18244(7) 0.0213(5) Uani 1 1 d . . .
H11A H -0.0666 0.3011 0.2033 0.026 Uiso 1 1 calc R . .
C10 C 0.2189(3) 0.1760(2) 0.15244(8) 0.0236(5) Uani 1 1 d . . .
H10A H 0.2832 0.1057 0.1532 0.028 Uiso 1 1 calc R . .

loop_
_atom_site_aniso_label
_atom_site_aniso_U_11
_atom_site_aniso_U_22
_atom_site_aniso_U_33
_atom_site_aniso_U_23
_atom_site_aniso_U_13
_atom_site_aniso_U_12
Cd1 0.02523(11) 0.01191(9) 0.02289(10) 0.00049(6) 0.00386(7) 0.00285(6)
O1W 0.0271(9) 0.0176(8) 0.0310(9) 0.0007(7) 0.0021(7) 0.0064(7)
O2W 0.0236(10) 0.0417(11) 0.0368(10) 0.0019(8) 0.0025(8) 0.0034(8)
N5 0.0282(11) 0.0224(10) 0.0147(8) -0.0015(7) 0.0040(8) 0.0043(8)
N1 0.0260(11) 0.0146(9) 0.0207(9) 0.0003(7) 0.0008(8) 0.0036(7)
N6 0.0202(10) 0.0159(9) 0.0228(9) -0.0003(7) 0.0018(8) 0.0017(7)
N10 0.0322(12) 0.0400(13) 0.0131(9) -0.0061(8) 0.0033(8) -0.0025(10)
C21 0.0188(11) 0.0242(11) 0.0164(10) -0.0036(8) 0.0029(8) 0.0024(9)
C7 0.0254(12) 0.0214(11) 0.0126(9) -0.0013(8) 0.0028(8) 0.0028(9)
C26 0.0234(12) 0.0213(11) 0.0159(9) 0.0015(8) -0.0003(8) -0.0012(9)
N4 0.0323(12) 0.0229(10) 0.0146(8) 0.0009(7) 0.0019(8) 0.0043(8)
C3 0.0286(13) 0.0150(10) 0.0169(10) 0.0020(8) 0.0042(9) 0.0016(9)
C8 0.0233(12) 0.0172(10) 0.0133(9) -0.0023(8) 0.0010(8) 0.0014(8)
N3 0.0253(11) 0.0306(11) 0.0138(8) 0.0001(7) 0.0045(7) 0.0016(8)
C24 0.0211(12) 0.0276(12) 0.0158(10) -0.0033(8) 0.0028(8) -0.0003(9)
N9 0.0360(13) 0.0396(13) 0.0134(9) 0.0037(8) 0.0048(8) -0.0081(10)
C6 0.0279(13) 0.0235(11) 0.0140(9) -0.0003(8) 0.0033(9) 0.0046(9)
C25 0.0279(13) 0.0283(12) 0.0122(9) -0.0010(8) 0.0045(9) -0.0056(10)
C20 0.0181(11) 0.0173(10) 0.0159(9) -0.0034(7) 0.0013(8) -0.0008(8)
C13 0.0259(12) 0.0250(11) 0.0149(10) -0.0001(8) 0.0019(9) 0.0034(9)
C19 0.0191(11) 0.0188(10) 0.0179(9) -0.0025(8) 0.0027(8) 0.0007(8)
C1 0.0260(12) 0.0218(11) 0.0159(9) 0.0014(8) 0.0005(9) 0.0029(9)
C2 0.0251(12) 0.0207(11) 0.0194(10) -0.0001(8) 0.0018(9) 0.0072(9)
C15 0.0311(14) 0.0260(12) 0.0177(10) 0.0013(9) 0.0037(9) 0.0037(10)
C16 0.0296(13) 0.0284(12) 0.0155(10) -0.0027(9) 0.0035(9) 0.0020(10)
C27 0.0180(11) 0.0187(10) 0.0223(10) 0.0017(8) 0.0003(8) -0.0008(8)
C12 0.0233(12) 0.0202(10) 0.0167(9) 0.0006(8) 0.0024(8) 0.0073(9)
C9 0.0247(12) 0.0183(10) 0.0206(10) -0.0021(8) 0.0076(9) 0.0036(9)
C31 0.0319(14) 0.0473(16) 0.0122(10) -0.0039(10) 0.0027(9) -0.0035(12)
C14 0.0231(12) 0.0288(12) 0.0139(10) -0.0005(8) 0.0007(8) 0.0025(9)
C18 0.0339(14) 0.0308(13) 0.0166(10) -0.0003(9) 0.0028(9) 0.0065(11)
C4 0.0337(14) 0.0219(11) 0.0195(10) 0.0018(9) -0.0019(10) 0.0045(10)
C5 0.0323(14) 0.0208(11) 0.0239(11) -0.0001(9) -0.0032(10) 0.0081(10)
C30 0.0298(14) 0.0237(12) 0.0247(11) 0.0050(9) 0.0086(10) -0.0046(10)
C23 0.0274(13) 0.0181(11) 0.0292(12) -0.0057(9) -0.0049(10) 0.0008(9)
C17 0.0345(14) 0.0304(13) 0.0161(10) 0.0032(9) 0.0013(9) 0.0053(11)
C22 0.0295(13) 0.0245(12) 0.0186(10) -0.0069(9) -0.0024(9) 0.0025(10)
N8 0.0422(15) 0.0645(18) 0.0145(10) -0.0011(10) 0.0067(10) -0.0001(13)
C34 0.054(2) 0.066(2) 0.0201(13) 0.0019(13) 0.0120(13) -0.0096(17)
C32 0.0286(14) 0.0607(19) 0.0127(10) -0.0015(11) 0.0054(10) -0.0056(13)
C35 0.060(2) 0.061(2) 0.0175(12) -0.0050(12) 0.0093(13) 0.0022(17)
C36 0.058(2) 0.057(2) 0.0190(12) -0.0015(12) 0.0123(13) -0.0049(16)
C33 0.050(2) 0.057(2) 0.0205(12) -0.0029(12) 0.0126(12) -0.0069(16)
O5 0.0334(10) 0.0232(8) 0.0127(7) 0.0025(6) 0.0043(6) -0.0001(7)
O2 0.0246(9) 0.0183(8) 0.0373(10) 0.0052(7) 0.0042(7) 0.0059(7)
O3 0.0461(12) 0.0301(10) 0.0145(7) 0.0069(7) 0.0068(7) 0.0078(8)
O4 0.0365(11) 0.0240(9) 0.0190(8) -0.0045(6) 0.0039(7) 0.0060(7)
O1 0.0371(11) 0.0217(9) 0.0353(10) -0.0097(7) 0.0007(8) 0.0057(8)
C39 0.0181(11) 0.0199(10) 0.0162(9) 0.0052(8) 0.0015(8) 0.0028(8)
C44 0.0160(11) 0.0262(11) 0.0133(9) 0.0019(8) 0.0011(8) 0.0042(8)
C37 0.0133(11) 0.0197(11) 0.0323(12) 0.0005(9) 0.0037(9) 0.0013(8)
C40 0.0154(10) 0.0192(10) 0.0141(9) 0.0017(7) 0.0025(8) 0.0022(8)
C38 0.0140(10) 0.0166(10) 0.0201(10) 0.0015(8) 0.0017(8) 0.0016(8)
C41 0.0183(11) 0.0167(10) 0.0156(9) 0.0012(7) 0.0014(8) 0.0012(8)
C43 0.0179(11) 0.0215(11) 0.0134(9) -0.0014(8) 0.0032(8) 0.0012(8)
C42 0.0180(11) 0.0206(10) 0.0133(9) 0.0021(8) 0.0030(8) -0.0022(8)
N7 0.0231(11) 0.0155(9) 0.0279(10) 0.0009(7) 0.0040(8) 0.0025(8)
C29 0.0268(13) 0.0152(10) 0.0314(12) 0.0034(9) 0.0072(10) -0.0008(9)
C28 0.0210(12) 0.0192(11) 0.0259(11) 0.0015(9) 0.0046(9) 0.0020(9)
N2 0.0243(11) 0.0177(9) 0.0215(9) 0.0023(7) 0.0046(8) 0.0036(8)
C11 0.0242(12) 0.0225(11) 0.0182(10) 0.0023(8) 0.0057(9) 0.0058(9)
C10 0.0245(12) 0.0182(10) 0.0296(12) 0.0018(9) 0.0070(10) 0.0068(9)

loop_
_atom_type_symbol
_atom_type_description
_atom_type_scat_dispersion_real
_atom_type_scat_dispersion_imag
_atom_type_scat_source
C C 0.0033 0.0016 'International Tables Vol C Tables 4.2.6.8 and 6.1.1.4'
H H 0.0000 0.0000 'International Tables Vol C Tables 4.2.6.8 and 6.1.1.4'
Cd Cd -0.8075 1.2024 'International Tables Vol C Tables 4.2.6.8 and 6.1.1.4'
N N 0.0061 0.0033 'International Tables Vol C Tables 4.2.6.8 and 6.1.1.4'
O O 0.0106 0.0060 'International Tables Vol C Tables 4.2.6.8 and 6.1.1.4'

loop_
_geom_angle_atom_site_label_1
_geom_angle_atom_site_label_2
_geom_angle_atom_site_label_3
_geom_angle
_geom_angle_site_symmetry_1
_geom_angle_site_symmetry_3
_geom_angle_publ_flag
O2W Cd1 N6 90.51(8) . . ?
O2W Cd1 N7 93.01(8) . 1_565 ?
N6 Cd1 N7 89.15(7) . 1_565 ?
O2W Cd1 N2 94.25(8) . 1_565 ?
N6 Cd1 N2 174.95(7) . 1_565 ?
N7 Cd1 N2 92.26(7) 1_565 1_565 ?
O2W Cd1 O1W 179.09(6) . . ?
N6 Cd1 O1W 90.40(7) . . ?
N7 Cd1 O1W 87.05(7) 1_565 . ?
N2 Cd1 O1W 84.84(8) 1_565 . ?
O2W Cd1 N1 83.61(8) . . ?
N6 Cd1 N1 91.09(7) . . ?
N7 Cd1 N1 176.62(7) 1_565 . ?
N2 Cd1 N1 87.78(7) 1_565 . ?
O1W Cd1 N1 96.32(7) . . ?
Cd1 O1W H1WA 120.0 . . ?
Cd1 O1W H1WB 120.0 . . ?
H1WA O1W H1WB 120.0 . . ?
Cd1 O2W H2WA 119.8 . . ?
Cd1 O2W H2WB 120.2 . . ?
H2WA O2W H2WB 120.0 . . ?
C13 N5 C7 106.0(2) . . ?
C1 N1 C5 118.3(2) . . ?
C1 N1 Cd1 123.32(16) . . ?
C5 N1 Cd1 118.37(16) . . ?
C23 N6 C19 117.7(2) . . ?
C23 N6 Cd1 121.45(16) . . ?
C19 N6 Cd1 120.23(15) . . ?
C31 N10 C24 105.9(2) . . ?
C20 C21 C22 117.0(2) . . ?
C20 C21 C24 122.6(2) . . ?
C22 C21 C24 120.3(2) . . ?
C6 C7 N5 108.3(2) . . ?
C6 C7 C8 131.07(19) . . ?
N5 C7 C8 120.6(2) . . ?
C27 C26 C30 117.4(2) . . ?
C27 C26 C25 120.7(2) . . ?
C30 C26 C25 121.9(2) . . ?
C13 N4 C6 106.1(2) . . ?
C4 C3 C2 118.1(2) . . ?
C4 C3 C6 120.4(2) . . ?
C2 C3 C6 121.5(2) . . ?
C9 C8 C12 117.1(2) . . ?
C9 C8 C7 120.1(2) . . ?
C12 C8 C7 122.8(2) . . ?
C16 N3 C17 119.7(2) . . ?
C16 N3 H3A 120.2 . . ?
C17 N3 H3A 120.2 . . ?
N10 C24 C25 109.1(2) . . ?
N10 C24 C21 119.5(2) . . ?
C25 C24 C21 131.2(2) . . ?
C31 N9 C25 106.9(2) . . ?
C31 N9 H9B 126.5 . . ?
C25 N9 H9B 126.5 . . ?
N4 C6 C7 107.54(19) . . ?
N4 C6 C3 121.2(2) . . ?
C7 C6 C3 131.2(2) . . ?
N9 C25 C24 106.0(2) . . ?
N9 C25 C26 122.1(2) . . ?
C24 C25 C26 131.9(2) . . ?
C19 C20 C21 120.2(2) . . ?
C19 C20 H20A 119.9 . . ?
C21 C20 H20A 119.9 . . ?
N5 C13 N4 112.1(2) . . ?
N5 C13 C14 124.7(2) . . ?
N4 C13 C14 123.1(2) . . ?
N6 C19 C20 122.6(2) . . ?
N6 C19 H19A 118.7 . . ?
C20 C19 H19A 118.7 . . ?
N1 C1 C2 123.0(2) . . ?
N1 C1 H1A 118.5 . . ?
C2 C1 H1A 118.5 . . ?
C1 C2 C3 118.9(2) . . ?
C1 C2 H2A 120.5 . . ?
C3 C2 H2A 120.5 . . ?
C16 C15 C14 118.3(2) . . ?
C16 C15 H15A 120.9 . . ?
C14 C15 H15A 120.9 . . ?
N3 C16 C15 122.1(2) . . ?
N3 C16 H16A 118.9 . . ?
C15 C16 H16A 118.9 . . ?
C28 C27 C26 119.3(2) . . ?
C28 C27 H27A 120.3 . . ?
C26 C27 H27A 120.3 . . ?
C11 C12 C8 119.7(2) . . ?
C11 C12 H12A 120.1 . . ?
C8 C12 H12A 120.1 . . ?
C10 C9 C8 119.1(2) . . ?
C10 C9 H9A 120.4 . . ?
C8 C9 H9A 120.4 . . ?
N10 C31 N9 112.1(2) . . ?
N10 C31 C32 123.7(3) . . ?
N9 C31 C32 124.2(3) . . ?
C18 C14 C15 118.9(2) . . ?
C18 C14 C13 121.4(2) . . ?
C15 C14 C13 119.7(2) . . ?
C17 C18 C14 119.3(2) . . ?
C17 C18 H18A 120.4 . . ?
C14 C18 H18A 120.4 . . ?
C5 C4 C3 119.1(2) . . ?
C5 C4 H4A 120.5 . . ?
C3 C4 H4A 120.5 . . ?
N1 C5 C4 122.6(2) . . ?
N1 C5 H5A 118.7 . . ?
C4 C5 H5A 118.7 . . ?
C29 C30 C26 119.6(2) . . ?
C29 C30 H30A 120.2 . . ?
C26 C30 H30A 120.2 . . ?
N6 C23 C22 123.2(2) . . ?
N6 C23 H23A 118.4 . . ?
C22 C23 H23A 118.4 . . ?
N3 C17 C18 121.7(2) . . ?
N3 C17 H17A 119.2 . . ?
C18 C17 H17A 119.2 . . ?
C23 C22 C21 119.4(2) . . ?
C23 C22 H22A 120.3 . . ?
C21 C22 H22A 120.3 . . ?
C34 N8 C35 117.9(2) . . ?
N8 C34 C33 123.3(3) . . ?
N8 C34 H34A 118.4 . . ?
C33 C34 H34A 118.4 . . ?
C36 C32 C33 118.1(3) . . ?
C36 C32 C31 119.8(3) . . ?
C33 C32 C31 122.1(3) . . ?
N8 C35 C36 121.8(3) . . ?
N8 C35 H35A 119.1 . . ?
C36 C35 H35A 119.1 . . ?
C32 C36 C35 119.9(3) . . ?
C32 C36 H36A 120.0 . . ?
C35 C36 H36A 120.0 . . ?
C34 C33 C32 119.0(3) . . ?
C34 C33 H33A 120.5 . . ?
C32 C33 H33A 120.5 . . ?
C42 O5 H5B 109.5 . . ?
C40 C39 C38 120.0(2) . . ?
C40 C39 H39A 120.0 . . ?
C38 C39 H39A 120.0 . . ?
O4 C44 O3 124.3(2) . . ?
O4 C44 C40 122.2(2) . . ?
O3 C44 C40 113.5(2) . . ?
O1 C37 O2 124.5(2) . . ?
O1 C37 C38 118.7(2) . . ?
O2 C37 C38 116.8(2) . . ?
C39 C40 C41 120.31(19) . . ?
C39 C40 C44 121.01(19) . . ?
C41 C40 C44 118.7(2) . . ?
C39 C38 C43 119.7(2) . . ?
C39 C38 C37 119.5(2) . . ?
C43 C38 C37 120.7(2) . . ?
C40 C41 C42 119.8(2) . . ?
C40 C41 H41A 120.1 . . ?
C42 C41 H41A 120.1 . . ?
C42 C43 C38 120.35(19) . . ?
C42 C43 H43A 119.8 . . ?
C38 C43 H43A 119.8 . . ?
O5 C42 C43 123.09(19) . . ?
O5 C42 C41 117.2(2) . . ?
C43 C42 C41 119.7(2) . . ?
C28 N7 C29 117.3(2) . . ?
C28 N7 Cd1 117.08(16) . 1_545 ?
C29 N7 Cd1 125.17(16) . 1_545 ?
N7 C29 C30 123.1(2) . . ?
N7 C29 H29A 118.5 . . ?
C30 C29 H29A 118.5 . . ?
N7 C28 C27 123.3(2) . . ?
N7 C28 H28A 118.4 . . ?
C27 C28 H28A 118.4 . . ?
C10 N2 C11 117.4(2) . . ?
C10 N2 Cd1 118.33(16) . 1_545 ?
C11 N2 Cd1 124.25(15) . 1_545 ?
N2 C11 C12 122.8(2) . . ?
N2 C11 H11A 118.6 . . ?
C12 C11 H11A 118.6 . . ?
N2 C10 C9 123.7(2) . . ?
N2 C10 H10A 118.2 . . ?
C9 C10 H10A 118.2 . . ?

loop_
_geom_bond_atom_site_label_1
_geom_bond_atom_site_label_2
_geom_bond_distance
_geom_bond_site_symmetry_2
_geom_bond_publ_flag
Cd1 O2W 2.303(2) . ?
Cd1 N6 2.317(2) . ?
Cd1 N7 2.326(2) 1_565 ?
Cd1 N2 2.332(2) 1_565 ?
Cd1 O1W 2.335(2) . ?
Cd1 N1 2.344(2) . ?
O1W H1WA 0.8499 . ?
O1W H1WB 0.8500 . ?
O2W H2WA 0.8501 . ?
O2W H2WB 0.8501 . ?
N5 C13 1.328(3) . ?
N5 C7 1.380(3) . ?
N1 C1 1.330(3) . ?
N1 C5 1.343(3) . ?
N6 C23 1.341(3) . ?
N6 C19 1.346(3) . ?
N10 C31 1.319(4) . ?
N10 C24 1.379(3) . ?
C21 C20 1.396(3) . ?
C21 C22 1.398(3) . ?
C21 C24 1.461(3) . ?
C7 C6 1.378(3) . ?
C7 C8 1.456(3) . ?
C26 C27 1.392(3) . ?
C26 C30 1.395(3) . ?
C26 C25 1.461(3) . ?
N4 C13 1.354(3) . ?
N4 C6 1.371(3) . ?
C3 C4 1.388(4) . ?
C3 C2 1.397(3) . ?
C3 C6 1.469(3) . ?
C8 C9 1.398(3) . ?
C8 C12 1.402(3) . ?
N3 C16 1.338(3) . ?
N3 C17 1.339(3) . ?
N3 H3A 0.8600 . ?
C24 C25 1.386(4) . ?
N9 C31 1.352(4) . ?
N9 C25 1.378(3) . ?
N9 H9B 0.8600 . ?
C20 C19 1.377(3) . ?
C20 H20A 0.9300 . ?
C13 C14 1.469(3) . ?
C19 H19A 0.9300 . ?
C1 C2 1.388(3) . ?
C1 H1A 0.9300 . ?
C2 H2A 0.9300 . ?
C15 C16 1.389(3) . ?
C15 C14 1.398(3) . ?
C15 H15A 0.9300 . ?
C16 H16A 0.9300 . ?
C27 C28 1.378(3) . ?
C27 H27A 0.9300 . ?
C12 C11 1.376(3) . ?
C12 H12A 0.9300 . ?
C9 C10 1.375(3) . ?
C9 H9A 0.9300 . ?
C31 C32 1.476(3) . ?
C14 C18 1.390(4) . ?
C18 C17 1.381(3) . ?
C18 H18A 0.9300 . ?
C4 C5 1.390(3) . ?
C4 H4A 0.9300 . ?
C5 H5A 0.9300 . ?
C30 C29 1.373(3) . ?
C30 H30A 0.9300 . ?
C23 C22 1.383(4) . ?
C23 H23A 0.9300 . ?
C17 H17A 0.9300 . ?
C22 H22A 0.9300 . ?
N8 C34 1.331(5) . ?
N8 C35 1.342(5) . ?
C34 C33 1.385(4) . ?
C34 H34A 0.9300 . ?
C32 C36 1.370(5) . ?
C32 C33 1.385(5) . ?
C35 C36 1.397(4) . ?
C35 H35A 0.9300 . ?
C36 H36A 0.9300 . ?
C33 H33A 0.9300 . ?
O5 C42 1.352(3) . ?
O5 H5B 0.8200 . ?
O2 C37 1.259(3) . ?
O3 C44 1.303(3) . ?
O4 C44 1.218(3) . ?
O1 C37 1.257(3) . ?
C39 C40 1.388(3) . ?
C39 C38 1.393(3) . ?
C39 H39A 0.9300 . ?
C44 C40 1.509(3) . ?
C37 C38 1.515(3) . ?
C40 C41 1.394(3) . ?
C38 C43 1.398(3) . ?
C41 C42 1.399(3) . ?
C41 H41A 0.9300 . ?
C43 C42 1.389(3) . ?
C43 H43A 0.9300 . ?
N7 C28 1.343(3) . ?
N7 C29 1.346(3) . ?
N7 Cd1 2.326(2) 1_545 ?
C29 H29A 0.9300 . ?
C28 H28A 0.9300 . ?
N2 C10 1.340(3) . ?
N2 C11 1.344(3) . ?
N2 Cd1 2.332(2) 1_545 ?
C11 H11A 0.9300 . ?
C10 H10A 0.9300 . ?

loop_
_geom_torsion_atom_site_label_1
_geom_torsion_atom_site_label_2
_geom_torsion_atom_site_label_3
_geom_torsion_atom_site_label_4
_geom_torsion
_geom_torsion_site_symmetry_1
_geom_torsion_site_symmetry_2
_geom_torsion_site_symmetry_3
_geom_torsion_site_symmetry_4
_geom_torsion_publ_flag
O2W Cd1 N1 C1 -133.6(2) . . . . ?
N6 Cd1 N1 C1 -43.19(19) . . . . ?
N7 Cd1 N1 C1 -137.2(11) 1_565 . . . ?
N2 Cd1 N1 C1 131.89(19) 1_565 . . . ?
O1W Cd1 N1 C1 47.33(19) . . . . ?
O2W Cd1 N1 C5 45.13(19) . . . . ?
N6 Cd1 N1 C5 135.52(19) . . . . ?
N7 Cd1 N1 C5 41.5(12) 1_565 . . . ?
N2 Cd1 N1 C5 -49.40(19) 1_565 . . . ?
O1W Cd1 N1 C5 -133.96(18) . . . . ?
O2W Cd1 N6 C23 -125.9(2) . . . . ?
N7 Cd1 N6 C23 -32.9(2) 1_565 . . . ?
N2 Cd1 N6 C23 73.4(7) 1_565 . . . ?
O1W Cd1 N6 C23 54.2(2) . . . . ?
N1 Cd1 N6 C23 150.5(2) . . . . ?
O2W Cd1 N6 C19 44.60(18) . . . . ?
N7 Cd1 N6 C19 137.60(18) 1_565 . . . ?
N2 Cd1 N6 C19 -116.1(7) 1_565 . . . ?
O1W Cd1 N6 C19 -135.35(18) . . . . ?
N1 Cd1 N6 C19 -39.02(18) . . . . ?
C13 N5 C7 C6 -0.2(3) . . . . ?
C13 N5 C7 C8 178.2(2) . . . . ?
C6 C7 C8 C9 -149.3(3) . . . . ?
N5 C7 C8 C9 32.7(3) . . . . ?
C6 C7 C8 C12 31.8(4) . . . . ?
N5 C7 C8 C12 -146.2(2) . . . . ?
C31 N10 C24 C25 0.7(3) . . . . ?
C31 N10 C24 C21 176.2(2) . . . . ?
C20 C21 C24 N10 -143.4(2) . . . . ?
C22 C21 C24 N10 32.8(4) . . . . ?
C20 C21 C24 C25 31.0(4) . . . . ?
C22 C21 C24 C25 -152.9(3) . . . . ?
C13 N4 C6 C7 -0.9(3) . . . . ?
C13 N4 C6 C3 177.5(2) . . . . ?
N5 C7 C6 N4 0.7(3) . . . . ?
C8 C7 C6 N4 -177.5(2) . . . . ?
N5 C7 C6 C3 -177.4(3) . . . . ?
C8 C7 C6 C3 4.4(5) . . . . ?
C4 C3 C6 N4 47.3(4) . . . . ?
C2 C3 C6 N4 -132.4(3) . . . . ?
C4 C3 C6 C7 -134.8(3) . . . . ?
C2 C3 C6 C7 45.5(4) . . . . ?
C31 N9 C25 C24 0.1(3) . . . . ?
C31 N9 C25 C26 -178.6(2) . . . . ?
N10 C24 C25 N9 -0.5(3) . . . . ?
C21 C24 C25 N9 -175.3(3) . . . . ?
N10 C24 C25 C26 178.0(3) . . . . ?
C21 C24 C25 C26 3.3(5) . . . . ?
C27 C26 C25 N9 -147.8(3) . . . . ?
C30 C26 C25 N9 33.5(4) . . . . ?
C27 C26 C25 C24 33.8(4) . . . . ?
C30 C26 C25 C24 -144.9(3) . . . . ?
C22 C21 C20 C19 -1.3(4) . . . . ?
C24 C21 C20 C19 175.0(2) . . . . ?
C7 N5 C13 N4 -0.4(3) . . . . ?
C7 N5 C13 C14 178.7(2) . . . . ?
C6 N4 C13 N5 0.8(3) . . . . ?
C6 N4 C13 C14 -178.3(2) . . . . ?
C23 N6 C19 C20 -0.1(4) . . . . ?
Cd1 N6 C19 C20 -170.89(18) . . . . ?
C21 C20 C19 N6 1.0(4) . . . . ?
C5 N1 C1 C2 -2.0(4) . . . . ?
Cd1 N1 C1 C2 176.71(18) . . . . ?
N1 C1 C2 C3 2.0(4) . . . . ?
C4 C3 C2 C1 -0.3(4) . . . . ?
C6 C3 C2 C1 179.3(2) . . . . ?
C17 N3 C16 C15 1.7(4) . . . . ?
C14 C15 C16 N3 -0.5(4) . . . . ?
C30 C26 C27 C28 1.4(4) . . . . ?
C25 C26 C27 C28 -177.3(2) . . . . ?
C9 C8 C12 C11 -1.7(3) . . . . ?
C7 C8 C12 C11 177.2(2) . . . . ?
C12 C8 C9 C10 -1.1(3) . . . . ?
C7 C8 C9 C10 179.9(2) . . . . ?
C24 N10 C31 N9 -0.6(3) . . . . ?
C24 N10 C31 C32 -179.1(3) . . . . ?
C25 N9 C31 N10 0.3(3) . . . . ?
C25 N9 C31 C32 178.7(3) . . . . ?
C16 C15 C14 C18 -0.3(4) . . . . ?
C16 C15 C14 C13 -179.5(2) . . . . ?
N5 C13 C14 C18 174.9(3) . . . . ?
N4 C13 C14 C18 -6.1(4) . . . . ?
N5 C13 C14 C15 -5.9(4) . . . . ?
N4 C13 C14 C15 173.0(2) . . . . ?
C15 C14 C18 C17 0.1(4) . . . . ?
C13 C14 C18 C17 179.3(2) . . . . ?
C2 C3 C4 C5 -1.2(4) . . . . ?
C6 C3 C4 C5 179.1(2) . . . . ?
C1 N1 C5 C4 0.4(4) . . . . ?
Cd1 N1 C5 C4 -178.4(2) . . . . ?
C3 C4 C5 N1 1.2(4) . . . . ?
C27 C26 C30 C29 -1.9(4) . . . . ?
C25 C26 C30 C29 176.8(3) . . . . ?
C19 N6 C23 C22 -0.6(4) . . . . ?
Cd1 N6 C23 C22 170.2(2) . . . . ?
C16 N3 C17 C18 -1.9(4) . . . . ?
C14 C18 C17 N3 1.0(4) . . . . ?
N6 C23 C22 C21 0.2(4) . . . . ?
C20 C21 C22 C23 0.7(4) . . . . ?
C24 C21 C22 C23 -175.6(2) . . . . ?
C35 N8 C34 C33 -1.0(6) . . . . ?
N10 C31 C32 C36 -6.0(5) . . . . ?
N9 C31 C32 C36 175.7(3) . . . . ?
N10 C31 C32 C33 173.7(3) . . . . ?
N9 C31 C32 C33 -4.5(5) . . . . ?
C34 N8 C35 C36 1.0(6) . . . . ?
C33 C32 C36 C35 -2.5(5) . . . . ?
C31 C32 C36 C35 177.3(3) . . . . ?
N8 C35 C36 C32 0.8(6) . . . . ?
N8 C34 C33 C32 -0.8(6) . . . . ?
C36 C32 C33 C34 2.5(5) . . . . ?
C31 C32 C33 C34 -177.3(3) . . . . ?
C38 C39 C40 C41 0.9(3) . . . . ?
C38 C39 C40 C44 -178.0(2) . . . . ?
O4 C44 C40 C39 -174.4(2) . . . . ?
O3 C44 C40 C39 5.9(3) . . . . ?
O4 C44 C40 C41 6.7(3) . . . . ?
O3 C44 C40 C41 -173.1(2) . . . . ?
C40 C39 C38 C43 -1.2(3) . . . . ?
C40 C39 C38 C37 175.7(2) . . . . ?
O1 C37 C38 C39 -170.2(2) . . . . ?
O2 C37 C38 C39 9.7(3) . . . . ?
O1 C37 C38 C43 6.6(3) . . . . ?
O2 C37 C38 C43 -173.5(2) . . . . ?
C39 C40 C41 C42 1.0(3) . . . . ?
C44 C40 C41 C42 179.9(2) . . . . ?
C39 C38 C43 C42 -0.3(3) . . . . ?
C37 C38 C43 C42 -177.2(2) . . . . ?
C38 C43 C42 O5 -177.9(2) . . . . ?
C38 C43 C42 C41 2.2(3) . . . . ?
C40 C41 C42 O5 177.6(2) . . . . ?
C40 C41 C42 C43 -2.5(3) . . . . ?
C28 N7 C29 C30 1.0(4) . . . . ?
Cd1 N7 C29 C30 172.8(2) 1_545 . . . ?
C26 C30 C29 N7 0.7(4) . . . . ?
C29 N7 C28 C27 -1.5(4) . . . . ?
Cd1 N7 C28 C27 -174.01(19) 1_545 . . . ?
C26 C27 C28 N7 0.3(4) . . . . ?
C10 N2 C11 C12 -0.9(4) . . . . ?
Cd1 N2 C11 C12 -179.84(18) 1_545 . . . ?
C8 C12 C11 N2 2.8(4) . . . . ?
C11 N2 C10 C9 -2.2(4) . . . . ?
Cd1 N2 C10 C9 176.86(19) 1_545 . . . ?
C8 C9 C10 N2 3.2(4) . . . . ?

loop_
_platon_squeeze_void_nr
_platon_squeeze_void_average_x
_platon_squeeze_void_average_y
_platon_squeeze_void_average_z
_platon_squeeze_void_volume
_platon_squeeze_void_count_electrons
1 -0.052 0.000 0.000 288.3 71.0
2 -0.047 0.000 0.500 280.9 61.2
3 0.139 0.542 0.231 7.1 0.0
4 0.861 0.458 0.769 7.1 0.2
